data_7112762
loop_
_publ_author_name
'Raimondi, Wilfried'
'Lettieri, Gr\'egory'
'Dulc\`ere, Jean-Pierre'
'Bonne, Damien'
'Rodriguez, Jean'

_publ_section_title
;
 One-pot asymmetric cyclocarbohydroxylation sequence for the
 enantioselective synthesis of functionalised cyclopentanes.
;
_journal_issue 38
_journal_name_full 'Chemical communications (Cambridge, England)'
_journal_page_first 7247
_journal_page_last 7249
_journal_paper_doi 10.1039/c0cc01940b
_journal_volume 46
_journal_year 2010
_chemical_absolute_configuration unk
_chemical_compound_source 'synthesis as described'
_chemical_formula_moiety 'C16 H19 N1 O6'
_chemical_formula_sum 'C16 H19 N O6'
_chemical_formula_weight 321.32
_chemical_name_systematic
;
?
;
_space_group_IT_number 19
_symmetry_cell_setting orthorhombic
_symmetry_Int_Tables_number 19
_symmetry_space_group_name_Hall 'P 2ac 2ab'
_symmetry_space_group_name_H-M 'P 21 21 21'
_atom_sites_solution_hydrogens geom
_atom_sites_solution_primary direct
_atom_sites_solution_secondary difmap
_audit_conform_dict_location ftp://ftp.iucr.org/pub/cif_core.dic
_audit_conform_dict_name cif_core.dic
_audit_conform_dict_version 2.3
_audit_creation_date 2009-04-14T17:23:54-00:00
_audit_creation_method 'WinGX routine CIF_UPDATE'
_cell_angle_alpha 90
_cell_angle_beta 90
_cell_angle_gamma 90
_cell_formula_units_Z 4
_cell_length_a 6.92840(10)
_cell_length_b 7.6008(2)
_cell_length_c 31.6931(8)
_cell_measurement_reflns_used 7998
_cell_measurement_temperature 293(2)
_cell_measurement_theta_max 28.69
_cell_measurement_theta_min 2.76
_cell_measurement_wavelength 0.71073
_cell_volume 1669.00(7)
_computing_molecular_graphics 'Ortep-3 for Windows (Farrugia, 1997)'
_computing_publication_material 'WinGX publication routines (Farrugia, 1999)'
_computing_structure_refinement 'SHELXL-97 (Sheldrick, 1997)'
_computing_structure_solution 'SHELXS-86 (Sheldrick, 1986)'
_diffrn_ambient_temperature 293(2)
_diffrn_measured_fraction_theta_full 0.929
_diffrn_measured_fraction_theta_max 0.929
_diffrn_measurement_device_type KappaCCD
_diffrn_measurement_method 'Omega + Phi scan'
_diffrn_radiation_monochromator graphite
_diffrn_radiation_probe x-ray
_diffrn_radiation_type MoK\a
_diffrn_radiation_wavelength 0.71073
_diffrn_reflns_av_R_equivalents 0.059
_diffrn_reflns_av_unetI/netI 0.0481
_diffrn_reflns_limit_h_max 9
_diffrn_reflns_limit_h_min 0
_diffrn_reflns_limit_k_max 9
_diffrn_reflns_limit_k_min 0
_diffrn_reflns_limit_l_max 42
_diffrn_reflns_limit_l_min 0
_diffrn_reflns_number 7998
_diffrn_reflns_theta_full 28.69
_diffrn_reflns_theta_max 28.69
_diffrn_reflns_theta_min 2.76
_diffrn_source 'fine-focus sealed tube'
_diffrn_standards_number none
_exptl_absorpt_coefficient_mu 0.098
_exptl_absorpt_correction_type none
_exptl_crystal_colour colorless
_exptl_crystal_density_diffrn 1.279
_exptl_crystal_density_method 'not measured'
_exptl_crystal_description prism
_exptl_crystal_F_000 680
_exptl_crystal_size_max 0.3
_exptl_crystal_size_mid 0.3
_exptl_crystal_size_min 0.15
_refine_diff_density_max 0.399
_refine_diff_density_min -0.392
_refine_diff_density_rms 0.125
_refine_ls_abs_structure_details 'Flack H D (1983), Acta Cryst. A39, 876-881'
_refine_ls_abs_structure_Flack 3(2)
_refine_ls_extinction_method none
_refine_ls_goodness_of_fit_ref 1.109
_refine_ls_hydrogen_treatment constr
_refine_ls_matrix_type full
_refine_ls_number_parameters 212
_refine_ls_number_reflns 2331
_refine_ls_number_restraints 0
_refine_ls_restrained_S_all 1.109
_refine_ls_R_factor_all 0.105
_refine_ls_R_factor_gt 0.0557
_refine_ls_shift/su_max 0
_refine_ls_shift/su_mean 0
_refine_ls_structure_factor_coef Fsqd
_refine_ls_weighting_details 'calc w=1/[\s^2^(Fo^2^)+(0.1183P)^2^+0.0000P] where P=(Fo^2^+2Fc^2^)/3'
_refine_ls_weighting_scheme calc
_refine_ls_wR_factor_gt 0.1554
_refine_ls_wR_factor_ref 0.1961
_reflns_number_gt 1498
_reflns_number_total 2331
_reflns_threshold_expression >2sigma(I)
_cod_data_source_file c0cc01940b.txt
_cod_data_source_block gl59f1
_cod_database_code 7112762

loop_
_symmetry_equiv_pos_as_xyz
'x, y, z'
'-x+1/2, -y, z+1/2'
'x+1/2, -y+1/2, -z'
'-x, y+1/2, -z+1/2'

loop_
_atom_site_label
_atom_site_type_symbol
_atom_site_fract_x
_atom_site_fract_y
_atom_site_fract_z
_atom_site_U_iso_or_equiv
_atom_site_adp_type
_atom_site_occupancy
_atom_site_symmetry_multiplicity
_atom_site_calc_flag
_atom_site_refinement_flags
C1 C 0.1491(5) 0.9395(4) 0.14451(11) 0.0443(8) Uani 1 1 d .
H1 H 0.0244 0.9909 0.1523 0.053 Uiso 1 1 calc R
C2 C 0.1199(5) 0.7448(4) 0.13138(10) 0.0392(7) Uani 1 1 d .
C3 C 0.3070(5) 0.6522(5) 0.14575(12) 0.0431(8) Uani 1 1 d .
H3A H 0.285 0.5274 0.1499 0.052 Uiso 1 1 calc R
H3B H 0.4084 0.6674 0.125 0.052 Uiso 1 1 calc R
C4 C 0.3619(5) 0.7420(4) 0.18766(11) 0.0413(8) Uani 1 1 d .
H4 H 0.5026 0.7524 0.1893 0.05 Uiso 1 1 calc R
C5 C 0.2746(5) 0.9240(4) 0.18333(12) 0.0442(8) Uani 1 1 d .
C6 C 0.2435(7) 1.0525(5) 0.11075(13) 0.0541(10) Uani 1 1 d .
C7 C 0.4387(8) 1.0529(7) 0.10248(19) 0.0844(16) Uani 1 1 d .
H7 H 0.5203 0.9819 0.1184 0.101 Uiso 1 1 calc R
C8 C 0.5145(11) 1.1563(10) 0.0712(3) 0.112(2) Uani 1 1 d .
H8 H 0.6464 1.1526 0.0658 0.134 Uiso 1 1 calc R
C9 C 0.4006(17) 1.2639(9) 0.0479(2) 0.118(3) Uani 1 1 d .
H9 H 0.4542 1.3356 0.0273 0.142 Uiso 1 1 calc R
C10 C 0.2081(16) 1.2660(7) 0.05506(19) 0.103(2) Uani 1 1 d .
H10 H 0.129 1.3374 0.0387 0.123 Uiso 1 1 calc R
C11 C 0.1282(10) 1.1639(6) 0.08632(16) 0.0752(14) Uani 1 1 d .
H11 H -0.004 1.169 0.0913 0.09 Uiso 1 1 calc R
C12 C -0.0530(5) 0.6668(5) 0.15445(12) 0.0457(9) Uani 1 1 d .
C13 C -0.2211(8) 0.4009(6) 0.1672(2) 0.0850(16) Uani 1 1 d .
H13A H -0.216 0.4248 0.197 0.128 Uiso 1 1 calc R
H13B H -0.2041 0.2771 0.1625 0.128 Uiso 1 1 calc R
H13C H -0.3441 0.437 0.1563 0.128 Uiso 1 1 calc R
C14 C 0.0830(6) 0.7273(5) 0.08421(12) 0.0495(9) Uani 1 1 d .
C15 C -0.1586(10) 0.7588(10) 0.03192(17) 0.107(2) Uani 1 1 d .
H15A H -0.0951 0.8511 0.0166 0.161 Uiso 1 1 calc R
H15B H -0.2959 0.7734 0.0297 0.161 Uiso 1 1 calc R
H15C H -0.1225 0.6469 0.0203 0.161 Uiso 1 1 calc R
C16 C 0.2883(6) 0.6478(5) 0.22695(12) 0.0482(9) Uani 1 1 d .
H16A H 0.3083 0.7222 0.2514 0.058 Uiso 1 1 calc R
H16B H 0.1508 0.6267 0.2242 0.058 Uiso 1 1 calc R
N1 N 0.3108(5) 1.0430(4) 0.20977(12) 0.0552(9) Uani 1 1 d .
O1 O -0.1567(4) 0.7450(4) 0.17810(11) 0.0765(10) Uani 1 1 d .
O2 O -0.0692(4) 0.4970(3) 0.14605(9) 0.0597(8) Uani 1 1 d .
O3 O 0.1998(5) 0.6909(4) 0.05804(9) 0.0693(9) Uani 1 1 d .
O4 O -0.1016(4) 0.7665(5) 0.07620(8) 0.0697(9) Uani 1 1 d .
O5 O 0.3853(4) 0.4846(3) 0.23304(9) 0.0568(7) Uani 1 1 d .
H5 H 0.4658 0.4953 0.2518 0.085 Uiso 1 1 calc R
O6 O 0.2107(5) 1.1999(3) 0.20030(11) 0.0758(10) Uani 1 1 d .
H6 H 0.265 1.2832 0.2117 0.114 Uiso 1 1 calc R

loop_
_atom_site_aniso_label
_atom_site_aniso_U_11
_atom_site_aniso_U_22
_atom_site_aniso_U_33
_atom_site_aniso_U_23
_atom_site_aniso_U_13
_atom_site_aniso_U_12
C1 0.0426(19) 0.0485(19) 0.0417(18) -0.0057(17) -0.0120(15) 0.0067(16)
C2 0.0385(16) 0.0446(18) 0.0344(16) -0.0037(15) -0.0039(13) 0.0032(15)
C3 0.0345(16) 0.0512(19) 0.0437(19) -0.0045(16) 0.0001(15) 0.0046(15)
C4 0.0346(15) 0.0436(18) 0.0458(19) -0.0045(16) -0.0055(14) 0.0031(15)
C5 0.0445(18) 0.0431(18) 0.045(2) -0.0017(16) -0.0086(15) 0.0014(15)
C6 0.073(3) 0.0420(19) 0.047(2) 0.0019(18) -0.0114(19) -0.0002(18)
C7 0.068(3) 0.088(3) 0.097(4) 0.026(3) 0.004(3) -0.010(3)
C8 0.106(5) 0.112(5) 0.118(5) 0.018(4) 0.027(5) -0.031(4)
C9 0.182(9) 0.081(4) 0.091(5) 0.026(4) 0.009(5) -0.022(5)
C10 0.180(8) 0.058(3) 0.070(4) 0.015(3) -0.017(4) 0.007(4)
C11 0.110(4) 0.055(2) 0.061(3) 0.005(2) -0.018(3) 0.014(3)
C12 0.0383(17) 0.057(2) 0.0419(19) -0.0035(17) -0.0050(15) 0.0058(16)
C13 0.070(3) 0.073(3) 0.113(5) 0.015(3) 0.029(3) -0.009(3)
C14 0.060(2) 0.046(2) 0.042(2) -0.0027(16) -0.0061(17) -0.0023(18)
C15 0.121(5) 0.146(5) 0.056(3) -0.008(4) -0.047(3) 0.016(5)
C16 0.054(2) 0.0461(18) 0.045(2) -0.0006(16) -0.0089(17) 0.0038(17)
N1 0.066(2) 0.0364(15) 0.063(2) -0.0039(15) -0.0264(17) 0.0072(15)
O1 0.0494(15) 0.083(2) 0.098(2) -0.030(2) 0.0256(16) -0.0043(17)
O2 0.0585(16) 0.0495(15) 0.0710(19) -0.0003(14) 0.0181(14) -0.0066(13)
O3 0.086(2) 0.082(2) 0.0392(15) -0.0062(14) 0.0058(15) 0.0082(18)
O4 0.0669(18) 0.098(2) 0.0441(16) -0.0010(16) -0.0226(13) 0.0080(18)
O5 0.0687(18) 0.0428(13) 0.0589(18) 0.0005(12) -0.0254(14) 0.0009(13)
O6 0.091(2) 0.0466(15) 0.090(2) -0.0158(15) -0.0461(19) 0.0177(15)

loop_
_atom_type_symbol
_atom_type_description
_atom_type_scat_dispersion_real
_atom_type_scat_dispersion_imag
_atom_type_scat_source
C C 0.0033 0.0016 'International Tables Vol C Tables 4.2.6.8 and 6.1.1.4'
H H 0 0 'International Tables Vol C Tables 4.2.6.8 and 6.1.1.4'
N N 0.0061 0.0033 'International Tables Vol C Tables 4.2.6.8 and 6.1.1.4'
O O 0.0106 0.006 'International Tables Vol C Tables 4.2.6.8 and 6.1.1.4'

loop_
_geom_angle_atom_site_label_1
_geom_angle_atom_site_label_2
_geom_angle_atom_site_label_3
_geom_angle
C5 C1 C6 111.7(3)
C5 C1 C2 102.7(3)
C6 C1 C2 114.0(3)
C5 C1 H1 109.4
C6 C1 H1 109.4
C2 C1 H1 109.4
C14 C2 C12 107.8(3)
C14 C2 C3 113.0(3)
C12 C2 C3 110.0(3)
C14 C2 C1 111.6(3)
C12 C2 C1 110.2(3)
C3 C2 C1 104.2(3)
C4 C3 C2 105.1(3)
C4 C3 H3A 110.7
C2 C3 H3A 110.7
C4 C3 H3B 110.7
C2 C3 H3B 110.7
H3A C3 H3B 108.8
C5 C4 C16 111.7(3)
C5 C4 C3 103.2(3)
C16 C4 C3 114.5(3)
C5 C4 H4 109.1
C16 C4 H4 109.1
C3 C4 H4 109.1
N1 C5 C1 126.9(3)
N1 C5 C4 121.1(3)
C1 C5 C4 112.0(3)
C7 C6 C11 117.0(5)
C7 C6 C1 123.9(4)
C11 C6 C1 119.1(5)
C8 C7 C6 121.0(6)
C8 C7 H7 119.5
C6 C7 H7 119.5
C9 C8 C7 121.1(7)
C9 C8 H8 119.4
C7 C8 H8 119.4
C10 C9 C8 119.4(7)
C10 C9 H9 120.3
C8 C9 H9 120.3
C9 C10 C11 120.7(7)
C9 C10 H10 119.6
C11 C10 H10 119.6
C10 C11 C6 120.7(7)
C10 C11 H11 119.6
C6 C11 H11 119.6
O1 C12 O2 124.0(4)
O1 C12 C2 125.4(3)
O2 C12 C2 110.5(3)
O2 C13 H13A 109.5
O2 C13 H13B 109.5
H13A C13 H13B 109.5
O2 C13 H13C 109.5
H13A C13 H13C 109.5
H13B C13 H13C 109.5
O3 C14 O4 124.7(4)
O3 C14 C2 126.2(4)
O4 C14 C2 109.1(3)
O4 C15 H15A 109.5
O4 C15 H15B 109.5
H15A C15 H15B 109.5
O4 C15 H15C 109.5
H15A C15 H15C 109.5
H15B C15 H15C 109.5
O5 C16 C4 111.2(3)
O5 C16 H16A 109.4
C4 C16 H16A 109.4
O5 C16 H16B 109.4
C4 C16 H16B 109.4
H16A C16 H16B 108
C5 N1 O6 111.6(3)
C12 O2 C13 117.5(3)
C14 O4 C15 115.6(4)
C16 O5 H5 109.5
N1 O6 H6 109.5

loop_
_geom_bond_atom_site_label_1
_geom_bond_atom_site_label_2
_geom_bond_distance
C1 C5 1.511(5)
C1 C6 1.520(5)
C1 C2 1.551(5)
C1 H1 0.98
C2 C14 1.522(5)
C2 C12 1.523(5)
C2 C3 1.544(5)
C3 C4 1.541(5)
C3 H3A 0.97
C3 H3B 0.97
C4 C5 1.516(5)
C4 C16 1.524(5)
C4 H4 0.98
C5 N1 1.258(5)
C6 C7 1.378(7)
C6 C11 1.398(6)
C7 C8 1.371(8)
C7 H7 0.93
C8 C9 1.354(10)
C8 H8 0.93
C9 C10 1.353(12)
C9 H9 0.93
C10 C11 1.375(9)
C10 H10 0.93
C11 H11 0.93
C12 O1 1.196(4)
C12 O2 1.323(5)
C13 O2 1.447(5)
C13 H13A 0.96
C13 H13B 0.96
C13 H13C 0.96
C14 O3 1.191(5)
C14 O4 1.338(5)
C15 O4 1.459(5)
C15 H15A 0.96
C15 H15B 0.96
C15 H15C 0.96
C16 O5 1.424(4)
C16 H16A 0.97
C16 H16B 0.97
N1 O6 1.412(4)
O5 H5 0.82
O6 H6 0.82
